data_2311183
loop_
_publ_author_name
'Akkurt, Mehmet'
'Mohamed, Shaaban K.'
'Elremaily, Mahmoud A. A.'
'Ahmed, Eman A.'
'Albayati, Mustafa R.'

_publ_section_title
;
 (4E)-4-[(2-Hy-droxy-anilino)methyl-idene]-1-phenyl-pyrazolidine-3,5-dione
 dimethyl sulfoxide hemisolvate.
;
_journal_coeditor_code HG5338
_journal_issue 'Pt 9'
_journal_name_full 'Acta crystallographica. Section E, Structure reports online'
_journal_page_first o1408
_journal_page_last 9
_journal_paper_doi 10.1107/S1600536813022034
_journal_volume 69
_journal_year 2013
_chemical_formula_iupac 'C16 H13 N3 O3, 0.5C2 H6 O S'
_chemical_formula_moiety 'C16 H13 N3 O3, 0.5(C2 H6 O S)'
_chemical_formula_sum 'C17 H16 N3 O3.5 S0.5'
_chemical_formula_weight 334.37
_chemical_name_systematic
'(4<i>E</i>)-4-[(2-Hydroxyanilino)methylidene]-1-phenylpyrazolidine-3,5-dione dimethyl sulfoxide hemisolvate'
_space_group_IT_number 2
_space_group_name_Hall '-P 1'
_space_group_name_H-M_alt 'P -1'
_symmetry_cell_setting triclinic
_symmetry_space_group_name_Hall '-P 1'
_symmetry_space_group_name_H-M 'P -1'
_cell_angle_alpha 106.0600(10)
_cell_angle_beta 93.4590(10)
_cell_angle_gamma 92.6530(10)
_cell_formula_units_Z 4
_cell_length_a 5.7740(2)
_cell_length_b 14.9402(6)
_cell_length_c 19.2441(7)
_cell_measurement_reflns_used 9951
_cell_measurement_temperature 100(2)
_cell_measurement_theta_max 27.61
_cell_measurement_theta_min 2.75
_cell_volume 1588.96(10)
_computing_cell_refinement 'SAINT (Bruker, 2013)'
_computing_data_collection 'APEX2 (Bruker, 2013)'
_computing_data_reduction 'SAINT (Bruker, 2013)'
_computing_molecular_graphics 'ORTEP-3 for Windows (Farrugia, 2012)'
_computing_publication_material 'WinGX (Farrugia, 2012) and PLATON (Spek, 2009)'
_computing_structure_refinement 'SHELXL97 (Sheldrick, 2008)'
_computing_structure_solution 'SIR97 (Altomare <i>et al.</i>, 1999)'
_diffrn_ambient_temperature 100(2)
_diffrn_measured_fraction_theta_full 0.999
_diffrn_measured_fraction_theta_max 0.997
_diffrn_measurement_device_type 'Bruker APEXII CCD'
_diffrn_measurement_method '\f and \w scans'
_diffrn_radiation_monochromator graphite
_diffrn_radiation_source 'sealed tube'
_diffrn_radiation_type MoK\a
_diffrn_radiation_wavelength 0.71073
_diffrn_reflns_av_R_equivalents 0.0425
_diffrn_reflns_av_sigmaI/netI 0.0418
_diffrn_reflns_limit_h_max 6
_diffrn_reflns_limit_h_min -7
_diffrn_reflns_limit_k_max 19
_diffrn_reflns_limit_k_min -19
_diffrn_reflns_limit_l_max 25
_diffrn_reflns_limit_l_min -24
_diffrn_reflns_number 25749
_diffrn_reflns_reduction_process
;
;
_diffrn_reflns_theta_full 25.24
_diffrn_reflns_theta_max 27.60
_diffrn_reflns_theta_min 2.27
_exptl_absorpt_coefficient_mu 0.162
_exptl_absorpt_correction_T_max 0.990
_exptl_absorpt_correction_T_min 0.973
_exptl_absorpt_correction_type multi-scan
_exptl_absorpt_process_details '(SADABS; Bruker, 2012)'
_exptl_crystal_colour colourless
_exptl_crystal_density_diffrn 1.398
_exptl_crystal_density_method 'Not Measured'
_exptl_crystal_description prism
_exptl_crystal_F_000 700
_exptl_crystal_size_max 0.474
_exptl_crystal_size_mid 0.139
_exptl_crystal_size_min 0.062
_refine_diff_density_max 0.397
_refine_diff_density_min -0.513
_refine_ls_extinction_method none
_refine_ls_goodness_of_fit_ref 1.015
_refine_ls_hydrogen_treatment constr
_refine_ls_matrix_type full
_refine_ls_number_parameters 453
_refine_ls_number_reflns 7370
_refine_ls_number_restraints 6
_refine_ls_restrained_S_all 1.015
_refine_ls_R_factor_all 0.0596
_refine_ls_R_factor_gt 0.0440
_refine_ls_shift/su_max 0.001
_refine_ls_shift/su_mean 0.000
_refine_ls_structure_factor_coef Fsqd
_refine_ls_weighting_details 'W=1/[\S^2^(FO^2^)+(0.0457P)^2^+1.0131P] WHERE P=(FO^2^+2FC^2^)/3'
_refine_ls_weighting_scheme calc
_refine_ls_wR_factor_gt 0.1046
_refine_ls_wR_factor_ref 0.1122
_reflns_number_gt 5874
_reflns_number_total 7370
_reflns_threshold_expression I>2\s(I)
_cod_data_source_file hg5338sup1.cif
_cod_data_source_block I
_cod_database_code 2311183

loop_
_symmetry_equiv_pos_site_id
_symmetry_equiv_pos_as_xyz
1 x,y,z
2 -x,-y,-z

loop_
_atom_site_aniso_label
_atom_site_aniso_U_11
_atom_site_aniso_U_22
_atom_site_aniso_U_33
_atom_site_aniso_U_12
_atom_site_aniso_U_13
_atom_site_aniso_U_23
O1 0.0266(6) 0.0209(6) 0.0281(6) 0.0018(5) 0.0080(5) 0.0139(5)
O2 0.0160(6) 0.0201(6) 0.0412(7) 0.0035(4) 0.0091(5) 0.0161(5)
O3 0.0213(6) 0.0220(6) 0.0378(7) 0.0022(5) 0.0096(5) 0.0174(5)
N1 0.0173(7) 0.0149(6) 0.0222(7) 0.0021(5) 0.0031(5) 0.0075(5)
N2 0.0139(6) 0.0140(6) 0.0243(7) 0.0008(5) 0.0050(5) 0.0090(5)
N3 0.0135(6) 0.0177(6) 0.0290(7) 0.0021(5) 0.0062(6) 0.0124(6)
C1 0.0208(8) 0.0168(7) 0.0170(8) -0.0007(6) -0.0019(6) 0.0059(6)
C2 0.0320(9) 0.0171(8) 0.0248(9) 0.0001(7) 0.0017(7) 0.0115(6)
C3 0.0376(10) 0.0145(8) 0.0274(9) 0.0065(7) 0.0013(7) 0.0088(6)
C4 0.0277(9) 0.0195(8) 0.0246(9) 0.0073(7) 0.0046(7) 0.0065(6)
C5 0.0233(8) 0.0163(7) 0.0236(8) 0.0017(6) 0.0031(7) 0.0091(6)
C6 0.0198(8) 0.0121(7) 0.0175(8) 0.0003(6) -0.0029(6) 0.0047(6)
C7 0.0159(7) 0.0147(7) 0.0217(8) 0.0001(6) 0.0003(6) 0.0058(6)
C8 0.0158(7) 0.0141(7) 0.0190(8) -0.0011(6) 0.0010(6) 0.0056(6)
C9 0.0152(7) 0.0141(7) 0.0200(8) 0.0015(6) 0.0014(6) 0.0057(6)
C10 0.0185(8) 0.0148(7) 0.0209(8) 0.0015(6) 0.0028(6) 0.0061(6)
C11 0.0168(7) 0.0119(7) 0.0176(7) -0.0001(6) -0.0024(6) 0.0052(5)
C12 0.0179(8) 0.0183(7) 0.0202(8) 0.0018(6) 0.0026(6) 0.0073(6)
C13 0.0241(8) 0.0197(8) 0.0235(8) -0.0024(6) 0.0008(7) 0.0108(6)
C14 0.0262(9) 0.0157(7) 0.0283(9) 0.0010(6) -0.0041(7) 0.0103(6)
C15 0.0194(8) 0.0169(8) 0.0350(10) 0.0046(6) 0.0004(7) 0.0071(7)
C16 0.0161(8) 0.0167(7) 0.0288(9) 0.0007(6) 0.0016(6) 0.0089(6)
O4 0.0378(8) 0.0395(8) 0.0194(6) -0.0165(6) -0.0023(6) 0.0081(5)
O5 0.0292(7) 0.0270(6) 0.0188(6) -0.0069(5) -0.0028(5) 0.0126(5)
O6 0.0244(6) 0.0276(6) 0.0176(6) -0.0066(5) -0.0017(5) 0.0095(5)
N4 0.0226(7) 0.0205(7) 0.0174(7) -0.0027(5) 0.0025(6) 0.0079(5)
N5 0.0202(7) 0.0210(7) 0.0137(6) -0.0012(5) 0.0004(5) 0.0077(5)
N6 0.0222(7) 0.0236(7) 0.0137(6) -0.0039(6) -0.0011(5) 0.0085(5)
C17 0.0282(9) 0.0221(8) 0.0219(8) -0.0017(7) 0.0047(7) 0.0043(6)
C18 0.0293(10) 0.0280(9) 0.0275(9) -0.0079(7) 0.0025(7) 0.0012(7)
C19 0.0299(10) 0.0266(9) 0.0373(11) -0.0098(7) 0.0108(8) 0.0048(8)
C20 0.0343(10) 0.0294(9) 0.0302(10) -0.0033(8) 0.0123(8) 0.0114(7)
C21 0.0262(9) 0.0252(9) 0.0237(9) -0.0004(7) 0.0039(7) 0.0079(7)
C22 0.0204(8) 0.0171(8) 0.0249(8) -0.0006(6) 0.0050(7) 0.0063(6)
C23 0.0233(8) 0.0171(7) 0.0178(8) 0.0023(6) 0.0036(6) 0.0073(6)
C24 0.0213(8) 0.0171(7) 0.0164(8) 0.0013(6) 0.0022(6) 0.0056(6)
C25 0.0214(8) 0.0161(7) 0.0185(8) 0.0006(6) 0.0035(6) 0.0070(6)
C26 0.0197(8) 0.0182(7) 0.0185(8) 0.0004(6) 0.0027(6) 0.0061(6)
C27 0.0180(8) 0.0162(7) 0.0191(8) 0.0018(6) 0.0024(6) 0.0057(6)
C28 0.0271(9) 0.0242(8) 0.0187(8) -0.0026(7) 0.0022(7) 0.0092(6)
C29 0.0297(10) 0.0286(9) 0.0223(9) -0.0059(7) -0.0057(7) 0.0095(7)
C30 0.0206(8) 0.0245(8) 0.0299(9) -0.0047(7) -0.0009(7) 0.0092(7)
C31 0.0232(8) 0.0244(8) 0.0240(9) -0.0003(7) 0.0069(7) 0.0093(7)
C32 0.0224(8) 0.0224(8) 0.0173(8) 0.0000(6) 0.0029(6) 0.0061(6)
S1 0.0324(3) 0.0342(3) 0.0215(2) 0.0017(2) 0.0025(2) 0.0020(2)
O7 0.0256(7) 0.0396(8) 0.0272(7) -0.0041(6) 0.0038(5) -0.0030(6)
C33 0.0305(11) 0.0439(12) 0.0501(13) 0.0012(9) 0.0145(10) 0.0106(10)
C34 0.0533(14) 0.0372(11) 0.0369(11) 0.0086(10) 0.0160(10) 0.0102(9)

loop_
_atom_site_type_symbol
_atom_site_label
_atom_site_fract_x
_atom_site_fract_y
_atom_site_fract_z
_atom_site_U_iso_or_equiv
_atom_site_thermal_displace_type
_atom_site_calc_flag
_atom_site_refinement_flags
_atom_site_occupancy
O O1 1.0470(2) 0.31031(8) 0.80151(7) 0.0235(3) Uani d D 1.000
O O2 0.65665(19) -0.04836(8) 0.93836(7) 0.0239(4) Uani d . 1.000
O O3 1.2614(2) 0.09699(8) 0.84559(7) 0.0249(4) Uani d . 1.000
N N1 0.8575(2) 0.19791(9) 0.86858(7) 0.0176(4) Uani d D 1.000
N N2 1.0350(2) -0.07965(9) 0.91086(7) 0.0165(4) Uani d . 1.000
N N3 1.2123(2) -0.04078(9) 0.87775(8) 0.0187(4) Uani d D 1.000
C C1 0.8647(3) 0.34333(11) 0.83966(8) 0.0182(4) Uani d . 1.000
C C2 0.7821(3) 0.43089(11) 0.84613(9) 0.0236(5) Uani d . 1.000
C C3 0.5912(3) 0.45743(11) 0.88502(10) 0.0258(5) Uani d . 1.000
C C4 0.4791(3) 0.39733(11) 0.91716(9) 0.0236(5) Uani d . 1.000
C C5 0.5609(3) 0.30982(11) 0.91163(9) 0.0203(4) Uani d . 1.000
C C6 0.7542(3) 0.28328(10) 0.87382(8) 0.0166(4) Uani d . 1.000
C C7 0.7803(3) 0.12843(10) 0.89313(8) 0.0174(4) Uani d . 1.000
C C8 0.9069(3) 0.05182(10) 0.89051(8) 0.0162(4) Uani d . 1.000
C C9 0.8422(3) -0.02722(10) 0.91639(8) 0.0162(4) Uani d . 1.000
C C10 1.1384(3) 0.04256(10) 0.86849(9) 0.0178(4) Uani d . 1.000
C C11 1.0542(3) -0.17105(10) 0.91722(8) 0.0154(4) Uani d . 1.000
C C12 0.8869(3) -0.21227(11) 0.95024(8) 0.0184(4) Uani d . 1.000
C C13 0.9161(3) -0.30103(11) 0.95758(9) 0.0217(5) Uani d . 1.000
C C14 1.1073(3) -0.34943(11) 0.93344(9) 0.0228(5) Uani d . 1.000
C C15 1.2715(3) -0.30817(11) 0.90057(10) 0.0238(5) Uani d . 1.000
C C16 1.2464(3) -0.21971(11) 0.89186(9) 0.0200(5) Uani d . 1.000
O O4 0.3509(2) 0.22169(9) 0.47285(7) 0.0331(4) Uani d D 1.000
O O5 1.2172(2) 0.43434(8) 0.73963(6) 0.0242(4) Uani d . 1.000
O O6 0.8410(2) 0.39366(8) 0.50665(6) 0.0230(3) Uani d . 1.000
N N4 0.6176(2) 0.29482(9) 0.59083(7) 0.0197(4) Uani d D 1.000
N N5 1.2770(2) 0.49105(9) 0.64119(7) 0.0179(4) Uani d . 1.000
N N6 1.1791(2) 0.47253(10) 0.56906(7) 0.0195(4) Uani d D 1.000
C C17 0.2873(3) 0.19598(12) 0.53154(9) 0.0244(5) Uani d . 1.000
C C18 0.0972(3) 0.13555(13) 0.53120(10) 0.0299(5) Uani d . 1.000
C C19 0.0470(3) 0.11388(13) 0.59430(11) 0.0321(6) Uani d . 1.000
C C20 0.1841(3) 0.15263(13) 0.65813(10) 0.0305(6) Uani d . 1.000
C C21 0.3754(3) 0.21364(12) 0.65940(9) 0.0248(5) Uani d . 1.000
C C22 0.4276(3) 0.23438(11) 0.59601(9) 0.0206(5) Uani d . 1.000
C C23 0.7898(3) 0.33169(11) 0.64012(9) 0.0188(4) Uani d . 1.000
C C24 0.9671(3) 0.38897(11) 0.62757(8) 0.0181(4) Uani d . 1.000
C C25 1.1586(3) 0.43738(10) 0.67724(8) 0.0182(4) Uani d . 1.000
C C26 0.9804(3) 0.41578(11) 0.56190(8) 0.0186(4) Uani d . 1.000
C C27 1.4860(3) 0.54793(10) 0.66204(8) 0.0176(4) Uani d . 1.000
C C28 1.5761(3) 0.57334(12) 0.73415(9) 0.0228(5) Uani d . 1.000
C C29 1.7817(3) 0.62903(12) 0.75405(10) 0.0270(5) Uani d . 1.000
C C30 1.8980(3) 0.66043(12) 0.70351(10) 0.0250(5) Uani d . 1.000
C C31 1.8058(3) 0.63606(12) 0.63225(9) 0.0232(5) Uani d . 1.000
C C32 1.6008(3) 0.58009(11) 0.61100(9) 0.0206(5) Uani d . 1.000
S S1 0.71959(8) 0.90279(3) 0.71557(2) 0.0305(2) Uani d . 1.000
O O7 0.8621(2) 0.87145(9) 0.65113(7) 0.0334(4) Uani d . 1.000
C C33 0.4512(4) 0.83276(15) 0.69636(13) 0.0416(7) Uani d . 1.000
C C34 0.6075(4) 1.00954(15) 0.70907(12) 0.0418(7) Uani d . 1.000
H H1 0.990(3) 0.1921(13) 0.8499(10) 0.0210 Uiso d DU 1.000
H H1A 1.108(4) 0.3515(13) 0.7841(11) 0.0350 Uiso d DU 1.000
H H2 0.85680 0.47250 0.82380 0.0280 Uiso c RU 1.000
H H3 0.53640 0.51760 0.88970 0.0310 Uiso c RU 1.000
H H3A 1.352(3) -0.0388(13) 0.8987(10) 0.0220 Uiso d DU 1.000
H H4 0.34620 0.41580 0.94300 0.0280 Uiso c RU 1.000
H H5 0.48430 0.26840 0.93370 0.0240 Uiso c RU 1.000
H H7 0.63340 0.13150 0.91310 0.0210 Uiso c RU 1.000
H H12 0.75470 -0.17990 0.96750 0.0220 Uiso c RU 1.000
H H13 0.80170 -0.32920 0.97980 0.0260 Uiso c RU 1.000
H H14 1.12570 -0.40990 0.93930 0.0270 Uiso c RU 1.000
H H15 1.40370 -0.34080 0.88370 0.0290 Uiso c RU 1.000
H H16 1.35980 -0.19250 0.86870 0.0240 Uiso c RU 1.000
H H4A 0.627(3) 0.3061(13) 0.5487(9) 0.0240 Uiso d DU 1.000
H H4B 0.269(4) 0.1914(16) 0.4344(10) 0.0500 Uiso d DU 1.000
H H6 1.177(3) 0.5205(11) 0.5509(10) 0.0230 Uiso d DU 1.000
H H18 0.00160 0.10910 0.48770 0.0360 Uiso c RU 1.000
H H19 -0.08260 0.07210 0.59380 0.0390 Uiso c RU 1.000
H H20 0.14760 0.13760 0.70120 0.0370 Uiso c RU 1.000
H H21 0.46890 0.24070 0.70320 0.0300 Uiso c RU 1.000
H H23 0.79180 0.31840 0.68570 0.0230 Uiso c RU 1.000
H H28 1.49740 0.55270 0.76940 0.0270 Uiso c RU 1.000
H H29 1.84370 0.64590 0.80310 0.0320 Uiso c RU 1.000
H H30 2.03920 0.69820 0.71760 0.0300 Uiso c RU 1.000
H H31 1.88370 0.65790 0.59740 0.0280 Uiso c RU 1.000
H H32 1.53910 0.56380 0.56190 0.0250 Uiso c RU 1.000
H H33A 0.38080 0.83310 0.64880 0.0620 Uiso c RU 1.000
H H33B 0.34500 0.85820 0.73370 0.0620 Uiso c RU 1.000
H H33C 0.48070 0.76860 0.69600 0.0620 Uiso c RU 1.000
H H34A 0.73610 1.05680 0.71500 0.0630 Uiso c RU 1.000
H H34B 0.50090 1.03090 0.74710 0.0630 Uiso c RU 1.000
H H34C 0.52370 0.99960 0.66140 0.0630 Uiso c RU 1.000

loop_
_atom_type_symbol
_atom_type_description
_atom_type_scat_dispersion_real
_atom_type_scat_dispersion_imag
_atom_type_scat_source
C C 0.0033 0.0016 ' International Tables Vol C Tables 4.2.6.8 and 6.1.1.4'
H H 0.0000 0.0000 ' International Tables Vol C Tables 4.2.6.8 and 6.1.1.4'
N N 0.0061 0.0033 ' International Tables Vol C Tables 4.2.6.8 and 6.1.1.4'
O O 0.0106 0.0060 ' International Tables Vol C Tables 4.2.6.8 and 6.1.1.4'
S S 0.1246 0.1234 ' International Tables Vol C Tables 4.2.6.8 and 6.1.1.4'

loop_
_exptl_crystal_face_index_h
_exptl_crystal_face_index_k
_exptl_crystal_face_index_l
_exptl_crystal_face_perp_dist
0.00 1.00 -2.00 0.0680
0.00 -1.00 2.00 0.0400
1.00 -1.00 0.00 0.2030
-1.00 1.00 0.00 0.1530
0.00 -3.00 -2.00 0.0280
0.00 3.00 2.00 0.0310

loop_
_geom_angle_atom_site_label_1
_geom_angle_atom_site_label_2
_geom_angle_atom_site_label_3
_geom_angle
_geom_angle_publ_flag
O7 S1 C33 107.82(9) no
O7 S1 C34 105.34(9) no
C33 S1 C34 97.86(11) no
C1 O1 H1A 110.7(15) no
C17 O4 H4B 111.6(15) no
C6 N1 C7 127.16(13) no
N3 N2 C9 110.49(13) no
N3 N2 C11 118.54(12) no
C9 N2 C11 129.12(13) no
N2 N3 C10 107.55(12) no
C7 N1 H1 116.5(13) no
C6 N1 H1 116.2(13) no
C10 N3 H3A 116.6(13) no
N2 N3 H3A 114.2(12) no
C22 N4 C23 127.91(14) no
C25 N5 C27 130.40(13) no
N6 N5 C25 110.15(12) no
N6 N5 C27 118.85(12) no
N5 N6 C26 108.04(12) no
C22 N4 H4A 116.0(12) no
C23 N4 H4A 116.0(12) no
N5 N6 H6 116.1(12) no
C26 N6 H6 119.1(11) no
O1 C1 C2 124.32(15) no
O1 C1 C6 116.43(15) no
C2 C1 C6 119.25(15) no
C1 C2 C3 119.97(16) no
C2 C3 C4 120.71(16) no
C3 C4 C5 119.95(16) no
C4 C5 C6 119.72(16) no
C1 C6 C5 120.38(15) no
N1 C6 C1 115.82(14) no
N1 C6 C5 123.78(14) no
N1 C7 C8 121.87(15) no
C7 C8 C10 124.68(15) no
C9 C8 C10 108.23(14) no
C7 C8 C9 126.77(16) no
N2 C9 C8 105.69(14) no
O2 C9 N2 124.45(14) no
O2 C9 C8 129.85(16) no
N3 C10 C8 107.75(13) no
O3 C10 C8 128.75(15) no
O3 C10 N3 123.49(15) no
N2 C11 C16 119.35(14) no
N2 C11 C12 121.03(15) no
C12 C11 C16 119.60(15) no
C11 C12 C13 119.25(16) no
C12 C13 C14 121.64(16) no
C13 C14 C15 118.67(16) no
C14 C15 C16 121.10(16) no
C11 C16 C15 119.73(16) no
C1 C2 H2 120.00 no
C3 C2 H2 120.00 no
C2 C3 H3 120.00 no
C4 C3 H3 120.00 no
C5 C4 H4 120.00 no
C3 C4 H4 120.00 no
C6 C5 H5 120.00 no
C4 C5 H5 120.00 no
C8 C7 H7 119.00 no
N1 C7 H7 119.00 no
C13 C12 H12 120.00 no
C11 C12 H12 120.00 no
C14 C13 H13 119.00 no
C12 C13 H13 119.00 no
C13 C14 H14 121.00 no
C15 C14 H14 121.00 no
C14 C15 H15 119.00 no
C16 C15 H15 119.00 no
C15 C16 H16 120.00 no
C11 C16 H16 120.00 no
O4 C17 C18 124.48(16) no
O4 C17 C22 115.99(15) no
C18 C17 C22 119.53(16) no
C17 C18 C19 119.91(17) no
C18 C19 C20 120.53(17) no
C19 C20 C21 120.25(17) no
C20 C21 C22 119.24(16) no
C17 C22 C21 120.52(16) no
N4 C22 C21 124.13(15) no
N4 C22 C17 115.34(15) no
N4 C23 C24 121.98(15) no
C23 C24 C26 124.17(15) no
C23 C24 C25 127.93(14) no
C25 C24 C26 107.76(14) no
N5 C25 C24 105.83(13) no
O5 C25 N5 124.06(15) no
O5 C25 C24 130.11(15) no
N6 C26 C24 107.70(14) no
O6 C26 C24 128.32(16) no
O6 C26 N6 123.98(14) no
N5 C27 C28 119.95(14) no
C28 C27 C32 119.75(16) no
N5 C27 C32 120.29(14) no
C27 C28 C29 119.51(16) no
C28 C29 C30 121.06(17) no
C29 C30 C31 119.12(16) no
C30 C31 C32 120.86(16) no
C27 C32 C31 119.69(15) no
C19 C18 H18 120.00 no
C17 C18 H18 120.00 no
C18 C19 H19 120.00 no
C20 C19 H19 120.00 no
C19 C20 H20 120.00 no
C21 C20 H20 120.00 no
C22 C21 H21 120.00 no
C20 C21 H21 120.00 no
C24 C23 H23 119.00 no
N4 C23 H23 119.00 no
C27 C28 H28 120.00 no
C29 C28 H28 120.00 no
C28 C29 H29 119.00 no
C30 C29 H29 119.00 no
C31 C30 H30 120.00 no
C29 C30 H30 120.00 no
C30 C31 H31 120.00 no
C32 C31 H31 120.00 no
C27 C32 H32 120.00 no
C31 C32 H32 120.00 no
S1 C33 H33A 109.00 no
S1 C33 H33B 109.00 no
S1 C33 H33C 109.00 no
H33A C33 H33B 109.00 no
H33A C33 H33C 109.00 no
H33B C33 H33C 109.00 no
S1 C34 H34A 109.00 no
S1 C34 H34B 110.00 no
S1 C34 H34C 109.00 no
H34A C34 H34B 110.00 no
H34A C34 H34C 109.00 no
H34B C34 H34C 109.00 no

loop_
_geom_bond_atom_site_label_1
_geom_bond_atom_site_label_2
_geom_bond_distance
_geom_bond_publ_flag
S1 C34 1.782(2) no
S1 O7 1.5072(13) no
S1 C33 1.789(2) no
O1 C1 1.353(2) no
O2 C9 1.234(2) no
O3 C10 1.242(2) no
O1 H1A 0.85(2) no
O4 C17 1.355(2) no
O5 C25 1.2412(19) no
O6 C26 1.2511(19) no
O4 H4B 0.85(2) no
N1 C7 1.324(2) no
N1 C6 1.414(2) no
N2 C11 1.413(2) no
N2 N3 1.4212(18) no
N2 C9 1.383(2) no
N3 C10 1.388(2) no
N1 H1 0.863(18) no
N3 H3A 0.875(18) no
N4 C23 1.318(2) no
N4 C22 1.414(2) no
N5 C27 1.413(2) no
N5 N6 1.4146(18) no
N5 C25 1.381(2) no
N6 C26 1.371(2) no
N4 H4A 0.877(17) no
N6 H6 0.880(17) no
C1 C6 1.403(2) no
C1 C2 1.389(2) no
C2 C3 1.381(2) no
C3 C4 1.382(2) no
C4 C5 1.389(2) no
C5 C6 1.383(2) no
C7 C8 1.377(2) no
C8 C10 1.428(2) no
C8 C9 1.445(2) no
C11 C16 1.394(2) no
C11 C12 1.397(2) no
C12 C13 1.389(2) no
C13 C14 1.381(2) no
C14 C15 1.383(2) no
C15 C16 1.390(2) no
C2 H2 0.9500 no
C3 H3 0.9500 no
C4 H4 0.9500 no
C5 H5 0.9500 no
C7 H7 0.9500 no
C12 H12 0.9500 no
C13 H13 0.9500 no
C14 H14 0.9500 no
C15 H15 0.9500 no
C16 H16 0.9500 no
C17 C22 1.402(2) no
C17 C18 1.387(3) no
C18 C19 1.384(3) no
C19 C20 1.385(3) no
C20 C21 1.394(3) no
C21 C22 1.386(2) no
C23 C24 1.379(2) no
C24 C25 1.441(2) no
C24 C26 1.433(2) no
C27 C32 1.395(2) no
C27 C28 1.394(2) no
C28 C29 1.388(3) no
C29 C30 1.385(3) no
C30 C31 1.384(2) no
C31 C32 1.389(2) no
C18 H18 0.9500 no
C19 H19 0.9500 no
C20 H20 0.9500 no
C21 H21 0.9500 no
C23 H23 0.9500 no
C28 H28 0.9500 no
C29 H29 0.9500 no
C30 H30 0.9500 no
C31 H31 0.9500 no
C32 H32 0.9500 no
C33 H33A 0.9800 no
C33 H33B 0.9800 no
C33 H33C 0.9800 no
C34 H34A 0.9800 no
C34 H34B 0.9800 no
C34 H34C 0.9800 no

loop_
_geom_hbond_atom_site_label_D
_geom_hbond_atom_site_label_H
_geom_hbond_atom_site_label_A
_geom_hbond_site_symmetry_A
_geom_hbond_distance_DH
_geom_hbond_distance_HA
_geom_hbond_distance_DA
_geom_hbond_angle_DHA
_geom_hbond_publ_flag
N1 H1 O1 . 0.863(18) 2.23(2) 2.6235(18) 107.4(15) no
N1 H1 O3 . 0.863(18) 2.154(19) 2.8265(17) 134.5(17) yes
O1 H1A O5 . 0.85(2) 1.80(2) 2.6479(17) 174(2) yes
N3 H3A O2 1_655 0.875(18) 1.902(18) 2.7740(17) 174(2) yes
N4 H4A O4 . 0.877(17) 2.186(18) 2.6019(18) 108.6(15) no
N4 H4A O6 . 0.877(17) 2.109(19) 2.8050(18) 135.8(15) yes
O4 H4B S1 2_666 0.85(2) 2.846(19) 3.5767(14) 144.7(19) yes
O4 H4B O7 2_666 0.85(2) 1.76(2) 2.6061(18) 172(2) yes
N6 H6 O6 2_766 0.880(17) 1.915(18) 2.7831(19) 168.6(17) yes
C7 H7 O3 1_455 0.95 2.40 3.055(2) 126 no
C12 H12 O2 . 0.95 2.27 2.897(2) 122 no
C16 H16 N3 . 0.95 2.42 2.775(2) 102 no
C28 H28 O5 . 0.95 2.27 2.893(2) 123 no
C32 H32 N6 . 0.95 2.46 2.801(2) 101 no
C34 H34B O3 1_465 0.98 2.43 3.403(3) 175 yes
C29 H29 Cg3 1_665 0.95 2.64 3.548(2) 160 yes
C33 H33C Cg6 1_455 0.98 2.74 3.690(2) 163 yes

loop_
_geom_torsion_atom_site_label_1
_geom_torsion_atom_site_label_2
_geom_torsion_atom_site_label_3
_geom_torsion_atom_site_label_4
_geom_torsion
_geom_torsion_publ_flag
C6 N1 C7 C8 -174.14(15) no
C7 N1 C6 C5 5.4(2) no
C7 N1 C6 C1 -176.59(15) no
C9 N2 C11 C12 -18.0(2) no
C11 N2 N3 C10 171.57(13) no
C11 N2 C9 O2 10.8(3) no
N3 N2 C11 C16 0.8(2) no
C9 N2 C11 C16 163.72(15) no
C9 N2 N3 C10 5.64(17) no
C11 N2 C9 C8 -168.25(14) no
N3 N2 C11 C12 179.05(14) no
N3 N2 C9 O2 174.78(15) no
N3 N2 C9 C8 -4.22(16) no
N2 N3 C10 C8 -4.60(17) no
N2 N3 C10 O3 174.69(15) no
C23 N4 C22 C17 -171.75(16) no
C22 N4 C23 C24 179.09(16) no
C23 N4 C22 C21 9.1(3) no
N6 N5 C27 C28 174.88(15) no
N6 N5 C27 C32 -4.1(2) no
C27 N5 C25 C24 -175.58(15) no
N6 N5 C25 O5 174.60(15) no
C25 N5 C27 C28 -15.0(3) no
C27 N5 C25 O5 3.8(3) no
C25 N5 C27 C32 166.08(16) no
C27 N5 N6 C26 179.47(14) no
C25 N5 N6 C26 7.45(17) no
N6 N5 C25 C24 -4.77(17) no
N5 N6 C26 O6 172.99(15) no
N5 N6 C26 C24 -6.87(18) no
C2 C1 C6 N1 -176.10(14) no
O1 C1 C6 N1 4.4(2) no
O1 C1 C6 C5 -177.50(15) no
C6 C1 C2 C3 -0.9(2) no
O1 C1 C2 C3 178.54(16) no
C2 C1 C6 C5 2.0(2) no
C1 C2 C3 C4 -0.7(3) no
C2 C3 C4 C5 1.2(3) no
C3 C4 C5 C6 -0.1(3) no
C4 C5 C6 N1 176.44(15) no
C4 C5 C6 C1 -1.5(2) no
N1 C7 C8 C10 6.4(2) no
N1 C7 C8 C9 179.11(15) no
C10 C8 C9 N2 1.32(17) no
C7 C8 C9 N2 -172.41(15) no
C10 C8 C9 O2 -177.61(16) no
C7 C8 C10 O3 -3.3(3) no
C7 C8 C10 N3 175.97(15) no
C7 C8 C9 O2 8.7(3) no
C9 C8 C10 O3 -177.15(17) no
C9 C8 C10 N3 2.08(18) no
N2 C11 C16 C15 177.38(15) no
C12 C11 C16 C15 -0.9(2) no
N2 C11 C12 C13 -177.88(14) no
C16 C11 C12 C13 0.4(2) no
C11 C12 C13 C14 0.4(2) no
C12 C13 C14 C15 -0.7(3) no
C13 C14 C15 C16 0.1(3) no
C14 C15 C16 C11 0.7(3) no
O4 C17 C22 C21 179.01(16) no
C18 C17 C22 N4 179.75(16) no
O4 C17 C22 N4 -0.2(2) no
O4 C17 C18 C19 -179.90(17) no
C22 C17 C18 C19 0.2(3) no
C18 C17 C22 C21 -1.1(3) no
C17 C18 C19 C20 0.5(3) no
C18 C19 C20 C21 -0.4(3) no
C19 C20 C21 C22 -0.5(3) no
C20 C21 C22 C17 1.2(3) no
C20 C21 C22 N4 -179.68(16) no
N4 C23 C24 C26 1.5(3) no
N4 C23 C24 C25 176.69(16) no
C26 C24 C25 N5 0.50(18) no
C23 C24 C26 O6 0.2(3) no
C23 C24 C26 N6 -179.97(16) no
C25 C24 C26 O6 -175.85(17) no
C25 C24 C26 N6 4.01(19) no
C23 C24 C25 O5 5.4(3) no
C23 C24 C25 N5 -175.32(17) no
C26 C24 C25 O5 -178.81(17) no
N5 C27 C28 C29 179.85(15) no
C32 C27 C28 C29 -1.2(3) no
N5 C27 C32 C31 179.89(16) no
C28 C27 C32 C31 0.9(3) no
C27 C28 C29 C30 0.5(3) no
C28 C29 C30 C31 0.4(3) no
C29 C30 C31 C32 -0.7(3) no
C30 C31 C32 C27 0.0(3) no
